data_7720559
loop_
_publ_author_name
'Chauhan, Pinky'
'Sarkar, Abani'
'Ravikanth, Mangalampalli'

_publ_section_title
;
 Synthesis of Ni(II) and Zn(II) complexes of pyrrolyl dipyrrins and their
 biomimetic role in catalyzing the hydrolysis of the phospho-ester bond.
;
_journal_issue 3
_journal_name_full 'Dalton transactions (Cambridge, England : 2003)'
_journal_page_first 1349
_journal_page_last 1359
_journal_paper_doi 10.1039/d5dt02700d
_journal_volume 55
_journal_year 2026
_chemical_formula_moiety 'C21 H17 N3 Ni O2'
_chemical_formula_sum 'C21 H17 N3 Ni O2'
_chemical_formula_weight 403.089
_space_group_crystal_system triclinic
_space_group_IT_number 2
_space_group_name_Hall '-P 1'
_space_group_name_H-M_alt 'P -1'
_symmetry_Int_Tables_number 2
_atom_sites_solution_primary iterative
_audit_creation_date 2025-04-19
_audit_creation_method
;
Olex2 1.5
(compiled 2024.02.16 svn.r378c4104 for OlexSys, GUI svn.r6928)
;
_audit_update_record
;
2025-04-27 deposited with the CCDC.	2025-12-19 downloaded from the CCDC.
;
_cell_angle_alpha 74.579(19)
_cell_angle_beta 74.53(2)
_cell_angle_gamma 65.03(2)
_cell_formula_units_Z 2
_cell_length_a 8.447(8)
_cell_length_b 8.757(8)
_cell_length_c 13.826(12)
_cell_measurement_reflns_used 3252
_cell_measurement_temperature 150.00
_cell_measurement_theta_max 23.82
_cell_measurement_theta_min 2.61
_cell_volume 879.7(14)
_computing_cell_refinement 'SAINT V8.38A (Bruker, 2018)'
_computing_data_reduction 'SAINT V8.38A (Bruker, 2018)'
_computing_molecular_graphics 'Olex2 1.5 (Dolomanov et al., 2009)'
_computing_publication_material 'Olex2 1.5 (Dolomanov et al., 2009)'
_computing_structure_refinement 'olex2.refine 1.5 (Bourhis et al., 2015)'
_computing_structure_solution 'olex2.solve 1.5 (Bourhis et al., 2015)'
_diffrn_ambient_temperature 150.00
_diffrn_measured_fraction_theta_full 0.9942
_diffrn_measured_fraction_theta_max 0.9942
_diffrn_measurement_device_type 'Bruker APEX-II CCD'
_diffrn_measurement_method '\f and \w scans'
_diffrn_radiation_type 'Mo K\a'
_diffrn_radiation_wavelength 0.71073
_diffrn_reflns_av_R_equivalents 0.2295
_diffrn_reflns_av_unetI/netI 0.1387
_diffrn_reflns_Laue_measured_fraction_full 0.9942
_diffrn_reflns_Laue_measured_fraction_max 0.9942
_diffrn_reflns_limit_h_max 10
_diffrn_reflns_limit_h_min -10
_diffrn_reflns_limit_k_max 11
_diffrn_reflns_limit_k_min -11
_diffrn_reflns_limit_l_max 17
_diffrn_reflns_limit_l_min -17
_diffrn_reflns_number 27887
_diffrn_reflns_point_group_measured_fraction_full 0.9942
_diffrn_reflns_point_group_measured_fraction_max 0.9942
_diffrn_reflns_theta_full 24.9951
_diffrn_reflns_theta_max 25.00
_diffrn_reflns_theta_min 2.61
_exptl_absorpt_coefficient_mu 1.124
_exptl_absorpt_correction_T_max 0.7377
_exptl_absorpt_correction_T_min 0.4450
_exptl_absorpt_correction_type none
_exptl_absorpt_process_details
;
SADABS-2016/2 (Bruker,2016/2) was used for absorption correction.
wR2(int) was 0.1647 before and 0.1265 after correction.
The Ratio of minimum to maximum transmission is 0.6032.
The \l/2 correction factor is Not present.
;
_exptl_crystal_colour 'metallic greenish green'
_exptl_crystal_colour_lustre metallic
_exptl_crystal_colour_modifier greenish
_exptl_crystal_colour_primary green
_exptl_crystal_density_diffrn 1.522
_exptl_crystal_description needle
_exptl_crystal_F_000 418.988
_exptl_crystal_size_max 0.3
_exptl_crystal_size_mid 0.2
_exptl_crystal_size_min 0.1
_refine_diff_density_max 0.8908
_refine_diff_density_min -0.8449
_refine_diff_density_rms 0.1702
_refine_ls_d_res_high 0.8410
_refine_ls_d_res_low 7.8153
_refine_ls_extinction_coef 0.053(11)
_refine_ls_extinction_expression Fc^*^=kFc[1+0.001xFc^2^\l^3^/sin(2\q)]^-1/4^
_refine_ls_goodness_of_fit_ref 1.0306
_refine_ls_hydrogen_treatment constr
_refine_ls_matrix_type full
_refine_ls_number_constraints 31
_refine_ls_number_parameters 247
_refine_ls_number_reflns 3074
_refine_ls_number_restraints 0
_refine_ls_restrained_S_all 1.0306
_refine_ls_R_factor_all 0.1286
_refine_ls_R_factor_gt 0.0759
_refine_ls_shift/su_max -0.0006
_refine_ls_shift/su_mean 0.0001
_refine_ls_structure_factor_coef Fsqd
_refine_ls_weighting_details 'w=1/[\s^2^(Fo^2^)+(0.1174P)^2^] where P=(Fo^2^+2Fc^2^)/3'
_refine_ls_weighting_scheme calc
_refine_ls_wR_factor_gt 0.1809
_refine_ls_wR_factor_ref 0.2227
_reflns_Friedel_coverage 0.0
_reflns_limit_h_max 10
_reflns_limit_h_min -9
_reflns_limit_k_max 10
_reflns_limit_k_min -9
_reflns_limit_l_max 16
_reflns_limit_l_min 0
_reflns_number_gt 1919
_reflns_number_total 3074
_reflns_threshold_expression I>=2u(I)
_cod_data_source_file d5dt02700d2.cif
_cod_data_source_block MR_KCB_22R_0m_a
_cod_database_code 7720559
_olex2_refinement_description
;
1.a Rotating group:
 O2(H2a,H2b)
1.b Aromatic/amide H refined with riding coordinates:
 C3(H3), C4(H4), C6(H6), C7(H7), C10(H10), C11(H11), C12(H12), C14(H14),
 C15(H15), C18(H18), C19(H19), C21(H21)
1.c Idealised Me refined as rotating group:
 C1(H1a,H1b,H1c)
;
_olex2_submission_special_instructions 'No special instructions were received'

loop_
_space_group_symop_id
_space_group_symop_operation_xyz
1 x,y,z
2 -x,-y,-z

loop_
_atom_site_label
_atom_site_type_symbol
_atom_site_fract_x
_atom_site_fract_y
_atom_site_fract_z
_atom_site_U_iso_or_equiv
_atom_site_adp_type
_atom_site_occupancy
_atom_site_refinement_flags_posn
Ni1 Ni 0.63913(11) 0.88809(10) 0.65822(6) 0.0426(4) Uani 1.000000 .
O1 O 0.8121(8) 1.2112(6) 0.4886(4) 0.0679(16) Uani 1.000000 .
O2 O 0.8492(6) 0.9304(6) 0.6109(3) 0.0517(12) Uani 1.000000 .
H2a H 0.8270(15) 1.030(3) 0.571(4) 0.0776(18) Uiso 1.000000 GR
H2b H 0.923(3) 0.858(5) 0.571(3) 0.0776(18) Uiso 1.000000 GR
N1 N 0.7585(7) 0.6656(6) 0.7267(4) 0.0396(13) Uani 1.000000 .
N2 N 0.4240(7) 0.8668(6) 0.7125(4) 0.0388(13) Uani 1.000000 .
N3 N 0.4931(8) 1.1108(6) 0.5914(4) 0.0442(14) Uani 1.000000 .
C1 C 0.2314(11) 0.0324(10) 0.9943(6) 0.065(2) Uani 1.000000 .
H1a H 0.118(4) 0.067(3) 0.972(3) 0.098(3) Uiso 1.000000 GR
H1b H 0.315(3) -0.075(2) 0.971(3) 0.098(3) Uiso 1.000000 GR
H1c H 0.213(7) 0.015(5) 1.0688(6) 0.098(3) Uiso 1.000000 GR
C2 C 0.3070(9) 0.1711(8) 0.9486(5) 0.0465(17) Uani 1.000000 .
C3 C 0.4255(9) 0.1625(8) 0.8577(5) 0.0455(17) Uani 1.000000 .
H3 H 0.4624(9) 0.0666(8) 0.8257(5) 0.055(2) Uiso 1.000000 R
C4 C 0.4920(9) 0.2887(8) 0.8120(5) 0.0427(16) Uani 1.000000 .
H4 H 0.5748(9) 0.2773(8) 0.7499(5) 0.0512(19) Uiso 1.000000 R
C5 C 0.4392(9) 0.4327(8) 0.8557(4) 0.0418(16) Uani 1.000000 .
C6 C 0.3203(10) 0.4410(9) 0.9484(5) 0.0525(19) Uani 1.000000 .
H6 H 0.2810(10) 0.5373(9) 0.9805(5) 0.063(2) Uiso 1.000000 R
C7 C 0.2591(10) 0.3095(9) 0.9940(5) 0.0528(19) Uani 1.000000 .
H7 H 0.1821(10) 0.3156(9) 1.0583(5) 0.063(2) Uiso 1.000000 R
C8 C 0.5011(9) 0.5751(7) 0.8035(4) 0.0393(15) Uani 1.000000 .
C9 C 0.6827(9) 0.5437(7) 0.7815(5) 0.0398(15) Uani 1.000000 .
C10 C 0.8226(9) 0.3912(8) 0.8153(5) 0.0431(16) Uani 1.000000 .
H10 H 0.8101(9) 0.2884(8) 0.8541(5) 0.052(2) Uiso 1.000000 R
C11 C 0.9779(10) 0.4179(8) 0.7822(5) 0.0509(18) Uani 1.000000 .
H11 H 1.0928(10) 0.3381(8) 0.7929(5) 0.061(2) Uiso 1.000000 R
C12 C 0.9333(10) 0.5875(9) 0.7290(5) 0.0501(18) Uani 1.000000 .
H12 H 1.0167(10) 0.6405(9) 0.6985(5) 0.060(2) Uiso 1.000000 R
C13 C 0.3756(9) 0.7331(8) 0.7736(5) 0.0425(16) Uani 1.000000 .
C14 C 0.1877(9) 0.7928(8) 0.7855(5) 0.0483(18) Uani 1.000000 .
H14 H 0.1168(9) 0.7295(8) 0.8240(5) 0.058(2) Uiso 1.000000 R
C15 C 0.1242(10) 0.9593(8) 0.7313(5) 0.0486(17) Uani 1.000000 .
H15 H 0.0046(10) 1.0310(8) 0.7255(5) 0.058(2) Uiso 1.000000 R
C16 C 0.2777(9) 0.9974(8) 0.6870(5) 0.0449(16) Uani 1.000000 .
C17 C 0.3177(10) 1.1341(8) 0.6153(5) 0.0474(17) Uani 1.000000 .
C18 C 0.2167(11) 1.2838(9) 0.5554(5) 0.0528(19) Uani 1.000000 .
H18 H 0.0924(11) 1.3268(9) 0.5571(5) 0.063(2) Uiso 1.000000 R
C19 C 0.3343(10) 1.3551(8) 0.4940(5) 0.054(2) Uani 1.000000 .
H19 H 0.3050(10) 1.4580(8) 0.4455(5) 0.064(2) Uiso 1.000000 R
C20 C 0.5035(10) 1.2509(8) 0.5149(5) 0.0476(18) Uani 1.000000 .
C21 C 0.6574(12) 1.2874(9) 0.4693(5) 0.059(2) Uani 1.000000 .
H21 H 0.6416(12) 1.3842(9) 0.4161(5) 0.071(3) Uiso 1.000000 R

loop_
_atom_site_aniso_label
_atom_site_aniso_U_11
_atom_site_aniso_U_22
_atom_site_aniso_U_33
_atom_site_aniso_U_12
_atom_site_aniso_U_13
_atom_site_aniso_U_23
Ni1 0.0517(7) 0.0336(6) 0.0451(6) -0.0188(4) -0.0066(4) -0.0086(4)
O1 0.073(4) 0.037(3) 0.084(4) -0.025(3) 0.002(3) -0.005(3)
O2 0.054(3) 0.044(3) 0.057(3) -0.025(2) -0.006(2) -0.001(2)
N1 0.048(4) 0.032(3) 0.040(3) -0.017(3) -0.007(3) -0.006(2)
N2 0.045(3) 0.031(3) 0.041(3) -0.015(3) -0.007(2) -0.006(2)
N3 0.053(4) 0.033(3) 0.047(3) -0.013(3) -0.007(3) -0.015(3)
C1 0.070(6) 0.067(5) 0.067(5) -0.042(5) -0.009(4) -0.000(4)
C2 0.051(4) 0.041(4) 0.049(4) -0.025(3) -0.007(3) 0.000(3)
C3 0.059(5) 0.032(3) 0.050(4) -0.022(3) -0.008(3) -0.007(3)
C4 0.051(4) 0.039(4) 0.039(4) -0.019(3) -0.006(3) -0.008(3)
C5 0.057(4) 0.038(4) 0.033(3) -0.023(3) -0.004(3) -0.005(3)
C6 0.065(5) 0.047(4) 0.050(4) -0.027(4) 0.002(4) -0.018(3)
C7 0.056(5) 0.061(5) 0.042(4) -0.031(4) -0.001(3) -0.003(3)
C8 0.052(4) 0.032(3) 0.035(3) -0.015(3) -0.010(3) -0.008(3)
C9 0.049(4) 0.029(3) 0.044(4) -0.015(3) -0.006(3) -0.012(3)
C10 0.054(5) 0.035(4) 0.034(3) -0.016(3) -0.002(3) -0.003(3)
C11 0.050(5) 0.044(4) 0.050(4) -0.009(4) -0.010(3) -0.007(3)
C12 0.049(5) 0.047(4) 0.051(4) -0.016(4) -0.004(3) -0.011(3)
C13 0.051(5) 0.034(4) 0.044(4) -0.015(3) -0.007(3) -0.013(3)
C14 0.055(5) 0.039(4) 0.058(4) -0.023(4) -0.007(4) -0.016(3)
C15 0.045(4) 0.046(4) 0.058(4) -0.015(3) -0.011(3) -0.015(3)
C16 0.049(4) 0.036(4) 0.050(4) -0.017(3) -0.003(3) -0.013(3)
C17 0.050(5) 0.035(4) 0.056(4) -0.012(3) -0.006(3) -0.017(3)
C18 0.063(5) 0.046(4) 0.053(4) -0.019(4) -0.012(4) -0.014(3)
C19 0.076(6) 0.034(4) 0.047(4) -0.011(4) -0.020(4) -0.009(3)
C20 0.067(5) 0.033(4) 0.040(4) -0.015(4) -0.009(4) -0.006(3)
C21 0.086(6) 0.038(4) 0.047(4) -0.025(4) 0.005(4) -0.012(3)

loop_
_atom_type_symbol
_atom_type_scat_dispersion_real
_atom_type_scat_dispersion_imag
_atom_type_scat_Cromer_Mann_a1
_atom_type_scat_Cromer_Mann_a2
_atom_type_scat_Cromer_Mann_a3
_atom_type_scat_Cromer_Mann_a4
_atom_type_scat_Cromer_Mann_b1
_atom_type_scat_Cromer_Mann_b2
_atom_type_scat_Cromer_Mann_b3
_atom_type_scat_Cromer_Mann_b4
_atom_type_scat_Cromer_Mann_c
_atom_type_scat_source
_atom_type_scat_dispersion_source
C 0.00313 0.00162 2.31000 1.02000 1.58860 0.86500 20.84390 10.20750 0.56870 51.65120 0.21560 'International Tables Volume C Table 6.1.1.4 (pp. 500-502)' 'Brennan, Cowan, Rev. Sci. Instrum., 1992, 63, 850'
H 0.00000 0.00000 0.49300 0.32291 0.14019 0.04081 10.51090 26.12570 3.14236 57.79970 0.00304 'International Tables Volume C Table 6.1.1.4 (pp. 500-502)' 'Brennan, Cowan, Rev. Sci. Instrum., 1992, 63, 850'
N 0.00612 0.00332 12.21260 3.13220 2.01250 1.16630 0.00570 9.89330 28.99750 0.58260 -11.52900 'International Tables Volume C Table 6.1.1.4 (pp. 500-502)' 'Brennan, Cowan, Rev. Sci. Instrum., 1992, 63, 850'
Ni 0.34081 1.11732 12.83760 7.29200 4.44380 2.38000 3.87850 0.25650 12.17630 66.34210 1.03410 'International Tables Volume C Table 6.1.1.4 (pp. 500-502)' 'Brennan, Cowan, Rev. Sci. Instrum., 1992, 63, 850'
O 0.01085 0.00610 3.04850 2.28680 1.54630 0.86700 13.27710 5.70110 0.32390 32.90890 0.25080 'International Tables Volume C Table 6.1.1.4 (pp. 500-502)' 'Brennan, Cowan, Rev. Sci. Instrum., 1992, 63, 850'

loop_
_geom_angle_atom_site_label_1
_geom_angle_atom_site_label_2
_geom_angle_atom_site_label_3
_geom_angle
_geom_angle_site_symmetry_1
_geom_angle_site_symmetry_3
_geom_angle_publ_flag
N1 Ni1 O2 92.4(2) . . ?
N2 Ni1 O2 173.52(19) . . ?
N2 Ni1 N1 90.6(2) . . ?
N3 Ni1 O2 93.9(2) . . ?
N3 Ni1 N1 173.7(2) . . ?
N3 Ni1 N2 83.2(2) . . ?
H2a O2 Ni1 109.3 . . ?
H2b O2 Ni1 109.2 . . ?
H2b O2 H2a 104.5 . . ?
C9 N1 Ni1 126.8(5) . . ?
C12 N1 Ni1 127.2(5) . . ?
C12 N1 C9 106.0(5) . . ?
C13 N2 Ni1 133.3(5) . . ?
C16 N2 Ni1 118.1(4) . . ?
C16 N2 C13 108.5(6) . . ?
C17 N3 Ni1 111.4(4) . . ?
C20 N3 Ni1 142.3(5) . . ?
C20 N3 C17 105.5(6) . . ?
H1b C1 H1a 109.5 . . ?
H1c C1 H1a 109.5 . . ?
H1c C1 H1b 109.5 . . ?
C2 C1 H1a 109.5 . . ?
C2 C1 H1b 109.5 . . ?
C2 C1 H1c 109.5 . . ?
C3 C2 C1 120.3(6) . . ?
C7 C2 C1 122.1(6) . . ?
C7 C2 C3 117.6(6) . . ?
H3 C3 C2 119.0(4) . . ?
C4 C3 C2 122.1(6) . . ?
C4 C3 H3 119.0(4) . . ?
H4 C4 C3 119.6(4) . . ?
C5 C4 C3 120.8(6) . . ?
C5 C4 H4 119.6(4) . . ?
C6 C5 C4 117.2(6) . . ?
C8 C5 C4 121.2(5) . . ?
C8 C5 C6 121.5(5) . . ?
H6 C6 C5 119.7(4) . . ?
C7 C6 C5 120.6(6) . . ?
C7 C6 H6 119.7(4) . . ?
C6 C7 C2 121.7(6) . . ?
H7 C7 C2 119.2(4) . . ?
H7 C7 C6 119.2(4) . . ?
C9 C8 C5 119.9(6) . . ?
C13 C8 C5 117.9(6) . . ?
C13 C8 C9 122.2(6) . . ?
C8 C9 N1 125.1(6) . . ?
C10 C9 N1 107.6(6) . . ?
C10 C9 C8 127.2(6) . . ?
H10 C10 C9 125.8(4) . . ?
C11 C10 C9 108.3(6) . . ?
C11 C10 H10 125.8(4) . . ?
H11 C11 C10 126.9(4) . . ?
C12 C11 C10 106.2(6) . . ?
C12 C11 H11 126.9(4) . . ?
C11 C12 N1 111.9(7) . . ?
H12 C12 N1 124.1(4) . . ?
H12 C12 C11 124.1(4) . . ?
C8 C13 N2 121.5(6) . . ?
C14 C13 N2 106.4(6) . . ?
C14 C13 C8 131.9(6) . . ?
H14 C14 C13 125.5(4) . . ?
C15 C14 C13 109.1(6) . . ?
C15 C14 H14 125.5(4) . . ?
H15 C15 C14 127.7(4) . . ?
C16 C15 C14 104.6(6) . . ?
C16 C15 H15 127.7(4) . . ?
C15 C16 N2 111.4(6) . . ?
C17 C16 N2 112.1(6) . . ?
C17 C16 C15 136.2(7) . . ?
C16 C17 N3 115.1(6) . . ?
C18 C17 N3 110.9(6) . . ?
C18 C17 C16 133.8(7) . . ?
H18 C18 C17 126.9(4) . . ?
C19 C18 C17 106.2(7) . . ?
C19 C18 H18 126.9(4) . . ?
H19 C19 C18 125.7(4) . . ?
C20 C19 C18 108.5(6) . . ?
C20 C19 H19 125.7(4) . . ?
C19 C20 N3 109.0(7) . . ?
C21 C20 N3 126.4(7) . . ?
C21 C20 C19 124.5(7) . . ?
C20 C21 O1 129.7(7) . . ?
H21 C21 O1 115.1(4) . . ?
H21 C21 C20 115.1(4) . . ?

loop_
_geom_bond_atom_site_label_1
_geom_bond_atom_site_label_2
_geom_bond_distance
_geom_bond_site_symmetry_2
_geom_bond_publ_flag
Ni1 O2 1.876(5) . ?
Ni1 N1 1.892(5) . ?
Ni1 N2 1.840(5) . ?
Ni1 N3 1.949(5) . ?
O1 C21 1.256(10) . ?
O2 H2a 0.8700 . ?
O2 H2b 0.8699 . ?
N1 C9 1.418(8) . ?
N1 C12 1.346(9) . ?
N2 C13 1.395(8) . ?
N2 C16 1.336(8) . ?
N3 C17 1.366(9) . ?
N3 C20 1.409(8) . ?
C1 H1a 0.9800 . ?
C1 H1b 0.9800 . ?
C1 H1c 0.9800 . ?
C1 C2 1.522(9) . ?
C2 C3 1.379(9) . ?
C2 C7 1.371(9) . ?
C3 H3 0.9500 . ?
C3 C4 1.378(8) . ?
C4 H4 0.9500 . ?
C4 C5 1.394(8) . ?
C5 C6 1.399(9) . ?
C5 C8 1.490(8) . ?
C6 H6 0.9500 . ?
C6 C7 1.391(9) . ?
C7 H7 0.9500 . ?
C8 C9 1.401(9) . ?
C8 C13 1.378(9) . ?
C9 C10 1.424(9) . ?
C10 H10 0.9500 . ?
C10 C11 1.366(9) . ?
C11 H11 0.9500 . ?
C11 C12 1.408(9) . ?
C12 H12 0.9500 . ?
C13 C14 1.423(9) . ?
C14 H14 0.9500 . ?
C14 C15 1.396(9) . ?
C15 H15 0.9500 . ?
C15 C16 1.414(9) . ?
C16 C17 1.435(9) . ?
C17 C18 1.410(9) . ?
C18 H18 0.9500 . ?
C18 C19 1.374(10) . ?
C19 H19 0.9500 . ?
C19 C20 1.392(10) . ?
C20 C21 1.412(10) . ?
C21 H21 0.9500 . ?

loop_
_geom_torsion_atom_site_label_1
_geom_torsion_atom_site_label_2
_geom_torsion_atom_site_label_3
_geom_torsion_atom_site_label_4
_geom_torsion
_geom_torsion_site_symmetry_1
_geom_torsion_site_symmetry_2
_geom_torsion_site_symmetry_3
_geom_torsion_site_symmetry_4
_geom_torsion_publ_flag
Ni1 N1 C9 C8 -7.4(5) . . . . ?
Ni1 N1 C9 C10 176.7(5) . . . . ?
Ni1 N1 C12 C11 -176.3(5) . . . . ?
Ni1 N2 C13 C8 -1.9(6) . . . . ?
Ni1 N2 C13 C14 -176.8(6) . . . . ?
Ni1 N2 C16 C15 177.6(5) . . . . ?
Ni1 N2 C16 C17 2.5(4) . . . . ?
Ni1 N3 C17 C16 3.2(4) . . . . ?
Ni1 N3 C17 C18 -171.4(4) . . . . ?
Ni1 N3 C20 C19 167.6(7) . . . . ?
Ni1 N3 C20 C21 -15.4(7) . . . . ?
O1 C21 C20 N3 -3.3(9) . . . . ?
O1 C21 C20 C19 173.2(7) . . . . ?
N1 C9 C8 C5 175.8(5) . . . . ?
N1 C9 C8 C13 -0.6(7) . . . . ?
N1 C9 C10 C11 -0.3(5) . . . . ?
N1 C12 C11 C10 -0.8(6) . . . . ?
N2 C13 C8 C5 -171.3(5) . . . . ?
N2 C13 C8 C9 5.3(7) . . . . ?
N2 C13 C14 C15 0.7(5) . . . . ?
N2 C16 C15 C14 -0.8(6) . . . . ?
N2 C16 C17 N3 -3.7(6) . . . . ?
N2 C16 C17 C18 169.3(5) . . . . ?
N3 C17 C16 C15 -177.2(5) . . . . ?
N3 C17 C18 C19 -0.8(6) . . . . ?
N3 C20 C19 C18 -0.2(5) . . . . ?
C1 C2 C3 C4 177.6(7) . . . . ?
C1 C2 C7 C6 -175.8(7) . . . . ?
C2 C3 C4 C5 -1.0(8) . . . . ?
C2 C7 C6 C5 -2.5(9) . . . . ?
C3 C4 C5 C6 1.5(8) . . . . ?
C3 C4 C5 C8 -175.9(6) . . . . ?
C4 C5 C6 C7 0.2(8) . . . . ?
C4 C5 C8 C9 -60.5(7) . . . . ?
C4 C5 C8 C13 116.1(7) . . . . ?
C5 C8 C9 C10 -9.1(7) . . . . ?
C5 C8 C13 C14 2.1(7) . . . . ?
C8 C9 C10 C11 -176.1(7) . . . . ?
C8 C13 C14 C15 -173.4(8) . . . . ?
C9 C10 C11 C12 0.6(6) . . . . ?
C13 C14 C15 C16 0.1(6) . . . . ?
C14 C15 C16 C17 172.7(5) . . . . ?
C15 C16 C17 C18 -4.1(10) . . . . ?
C16 C17 C18 C19 -174.0(8) . . . . ?
C17 C18 C19 C20 0.6(6) . . . . ?
C18 C19 C20 C21 -177.2(5) . . . . ?
